data_4339240
loop_
_publ_author_name
'Milios, Constantinos J.'
'Gass, Ian A.'
'Vinslava, Alina'
'Budd, Laura'
'Parsons, Simon'
'Wernsdorfer, Wolfgang'
'Perlepes, Spyros P.'
'Christou, George'
'Brechin, Euan K.'

_publ_section_title
;
 Two frustrated, bitetrahedral single-molecule magnets.
;
_journal_issue 16
_journal_name_full 'Inorganic chemistry'
_journal_page_first 6215
_journal_page_last 6217
_journal_paper_doi 10.1021/ic7006638
_journal_volume 46
_journal_year 2007
_chemical_compound_source 'C. Milios'
_chemical_formula_moiety '[Mn7 O2 (OAc)6 (C9H9NO2)6][NH4]2 . 8CH3CN'
_chemical_formula_sum 'C82 H104 Mn7 N16 O26'
_chemical_formula_weight 2114.32
_space_group_IT_number 14
_symmetry_cell_setting monoclinic
_symmetry_space_group_name_Hall '-P 2yn'
_symmetry_space_group_name_H-M 'P 1 21/n 1'
_atom_sites_solution_hydrogens geom
_atom_sites_solution_primary direct
_audit_creation_date 06-09-05
_audit_creation_method CRYSTALS_ver_12.84
_cell_angle_alpha 90
_cell_angle_beta 104.008(2)
_cell_angle_gamma 90
_cell_formula_units_Z 2
_cell_length_a 13.3525(3)
_cell_length_b 14.5192(4)
_cell_length_c 23.5660(6)
_cell_measurement_reflns_used 7429
_cell_measurement_temperature 150
_cell_measurement_theta_max 25
_cell_measurement_theta_min 2
_cell_volume 4432.8(2)
_computing_cell_refinement 'SAINT (Siemens ,1995)'
_computing_data_collection 'SMART (Siemens, 1993)'
_computing_data_reduction 'SAINT (Siemens ,1995)'
_computing_molecular_graphics 'CAMERON (Watkin et al., 1996)'
_computing_publication_material 'CRYSTALS (Betteridge et al., 2003)'
_computing_structure_refinement 'CRYSTALS (Betteridge et al., 2003)'
_computing_structure_solution 'SHELXS 86 (Sheldrick, 1986)'
_diffrn_ambient_temperature 150
_diffrn_measured_fraction_theta_full 0.997
_diffrn_measured_fraction_theta_max 0.968
_diffrn_measurement_device_type 'Bruker SMART'
_diffrn_measurement_method \w
_diffrn_radiation_monochromator graphite
_diffrn_radiation_type 'Mo K\a'
_diffrn_radiation_wavelength 0.71073
_diffrn_reflns_av_R_equivalents 0.061
_diffrn_reflns_limit_h_max 18
_diffrn_reflns_limit_h_min -19
_diffrn_reflns_limit_k_max 20
_diffrn_reflns_limit_k_min -20
_diffrn_reflns_limit_l_max 33
_diffrn_reflns_limit_l_min -32
_diffrn_reflns_number 69813
_diffrn_reflns_theta_full 28.677
_diffrn_reflns_theta_max 30.507
_diffrn_reflns_theta_min 1.661
_diffrn_standards_number 0
_exptl_absorpt_coefficient_mu 1.052
_exptl_absorpt_correction_T_max 0.84
_exptl_absorpt_correction_T_min 0.59
_exptl_absorpt_correction_type multi-scan
_exptl_absorpt_process_details 'SADABS (Siemens, 1996)'
_exptl_crystal_colour black
_exptl_crystal_density_diffrn 1.58
_exptl_crystal_description block
_exptl_crystal_F_000 1786
_exptl_crystal_recrystallization_method
; 
Slow evaportation of CH3CN solution
;
_exptl_crystal_size_max 0.32
_exptl_crystal_size_mid 0.28
_exptl_crystal_size_min 0.17
_refine_diff_density_max 8.42
_refine_diff_density_min -2.20
_refine_ls_extinction_method None
_refine_ls_goodness_of_fit_ref 0.7276
_refine_ls_hydrogen_treatment constr
_refine_ls_matrix_type full
_refine_ls_number_parameters 475
_refine_ls_number_reflns 13071
_refine_ls_number_restraints 0
_refine_ls_R_factor_all 0.1062
_refine_ls_R_factor_gt 0.0508
_refine_ls_shift/su_max 0.001424
_refine_ls_structure_factor_coef Fsqd
_refine_ls_weighting_details
;
 Method= Modified Sheldrick 
 w=1/[\s^2^(F^2^) + ( 0.06P)^2^ + 0.00P] 
 ,where P=(max(Fo^2^,0) + 2Fc^2^)/3 
;
_refine_ls_weighting_scheme calc
_refine_ls_wR_factor_all 0.1389
_refine_ls_wR_factor_gt 0.1280
_refine_ls_wR_factor_ref 0.1389
_reflns_limit_h_max 18
_reflns_limit_h_min -19
_reflns_limit_k_max 20
_reflns_limit_k_min 0
_reflns_limit_l_max 33
_reflns_limit_l_min 0
_reflns_number_gt 5871
_reflns_number_total 13106
_reflns_threshold_expression I>2.0\s(I)
_oxford_diffrn_Wilson_B_factor 0.00
_oxford_diffrn_Wilson_scale 0.00
_oxford_refine_ls_scale 0.22288(12)
_oxford_structure_analysis_title CRYSTALS_cif
_cod_data_source_file ic7006638-file003.cif
_cod_data_source_block EB6095
_cod_depositor_comments
;
The following automatic conversions were performed:

'_symmetry_cell_setting' value 'Monoclinic' changed to 'monoclinic'
according to
/usr/data/users/saulius/automatic-downloads/retrospective/ACS/lib/dictionaries/cif_core.dic
dictionary named 'cif_core.dic' version 2.4.2 from 2011-04-26.

Automatic conversion script
Id: cif_fix_values 2281 2013-09-26 08:29:07Z andrius 
;
_cod_original_sg_symbol_H-M 'P 1 21/n 1 '
_cod_database_code 4339240

loop_
_symmetry_equiv_pos_as_xyz
x,y,z
-x,-y,-z
-x+1/2,y+1/2,-z+1/2
x+1/2,-y+1/2,z+1/2

loop_
_atom_site_label
_atom_site_type_symbol
_atom_site_fract_x
_atom_site_fract_y
_atom_site_fract_z
_atom_site_U_iso_or_equiv
_atom_site_occupancy
_atom_site_adp_type
_atom_site_refinement_flags_posn
O16 O 0.59475(17) 0.43938(18) 0.45719(10) 0.0427 1.0000 Uani .
O26 O 0.66940(17) 0.42216(16) 0.55285(10) 0.0370 1.0000 Uani .
C16 C 0.5979(3) 0.4072(2) 0.50711(17) 0.0395 1.0000 Uani .
C26 C 0.5130(3) 0.3441(3) 0.51399(18) 0.0548 1.0000 Uani .
O15 O 0.6824(2) 0.72282(18) 0.43297(11) 0.0469 1.0000 Uani .
O25 O 0.6541(2) 0.58973(19) 0.38206(10) 0.0504 1.0000 Uani .
C15 C 0.6457(3) 0.6781(3) 0.38893(18) 0.0530 1.0000 Uani .
C25 C 0.5853(4) 0.7288(4) 0.3364(2) 0.0881 1.0000 Uani .
O14 O 0.71411(19) 0.61223(17) 0.60919(10) 0.0420 1.0000 Uani .
O24 O 0.76980(19) 0.73195(16) 0.56431(10) 0.0420 1.0000 Uani .
C14 C 0.7213(3) 0.6960(3) 0.60005(16) 0.0437 1.0000 Uani .
C24 C 0.6738(5) 0.7631(3) 0.6332(2) 0.0907 1.0000 Uani .
O13 O 0.69930(18) 0.41762(17) 0.36723(9) 0.0422 1.0000 Uani .
C23 C 0.6765(3) 0.3286(3) 0.36915(15) 0.0411 1.0000 Uani .
C33 C 0.6027(3) 0.2909(3) 0.32181(16) 0.0477 1.0000 Uani .
C43 C 0.5728(3) 0.2002(3) 0.32287(18) 0.0561 1.0000 Uani .
C53 C 0.6156(3) 0.1440(3) 0.36928(18) 0.0547 1.0000 Uani .
C63 C 0.6893(3) 0.1781(3) 0.41496(17) 0.0471 1.0000 Uani .
C73 C 0.7228(3) 0.2708(2) 0.41651(14) 0.0377 1.0000 Uani .
C83 C 0.8060(3) 0.3031(2) 0.46501(14) 0.0342 1.0000 Uani .
N93 N 0.8166(2) 0.39075(18) 0.47448(11) 0.0315 1.0000 Uani .
O103 O 0.89557(16) 0.41855(15) 0.52145(9) 0.0319 1.0000 Uani .
C113 C 0.8762(3) 0.2363(2) 0.50401(15) 0.0405 1.0000 Uani .
C123 C 0.8457(3) 0.2181(3) 0.56111(17) 0.0534 1.0000 Uani .
O12 O 0.87672(19) 0.79758(15) 0.49106(10) 0.0419 1.0000 Uani .
C22 C 0.8716(3) 0.8380(2) 0.43989(17) 0.0467 1.0000 Uani .
C32 C 0.8646(4) 0.9358(3) 0.4373(2) 0.0676 1.0000 Uani .
C42 C 0.8541(4) 0.9809(3) 0.3853(2) 0.0808 1.0000 Uani .
C52 C 0.8524(4) 0.9330(3) 0.3333(2) 0.0749 1.0000 Uani .
C62 C 0.8655(3) 0.8389(3) 0.33555(18) 0.0563 1.0000 Uani .
C72 C 0.8756(3) 0.7884(2) 0.38807(16) 0.0430 1.0000 Uani .
C82 C 0.8924(3) 0.6895(2) 0.38834(15) 0.0366 1.0000 Uani .
N92 N 0.8781(2) 0.64115(18) 0.43149(11) 0.0338 1.0000 Uani .
O102 O 0.89439(17) 0.54670(14) 0.42990(9) 0.0335 1.0000 Uani .
C112 C 0.9262(3) 0.6426(2) 0.33882(14) 0.0423 1.0000 Uani .
C122 C 0.8349(3) 0.6009(3) 0.29337(16) 0.0532 1.0000 Uani .
O11 O 0.82619(18) 0.44130(15) 0.64342(9) 0.0375 1.0000 Uani .
C21 C 0.8688(3) 0.4813(2) 0.69351(14) 0.0345 1.0000 Uani .
C31 C 0.8405(3) 0.4490(2) 0.74389(15) 0.0418 1.0000 Uani .
C41 C 0.8798(3) 0.4883(3) 0.79775(16) 0.0501 1.0000 Uani .
C51 C 0.9520(3) 0.5594(3) 0.80385(16) 0.0551 1.0000 Uani .
C61 C 0.9826(3) 0.5899(3) 0.75495(15) 0.0504 1.0000 Uani .
C71 C 0.9419(3) 0.5529(2) 0.69925(14) 0.0360 1.0000 Uani .
C81 C 0.9789(3) 0.5882(2) 0.64958(14) 0.0343 1.0000 Uani .
N91 N 0.9245(2) 0.57216(18) 0.59740(11) 0.0320 1.0000 Uani .
O101 O 0.96113(17) 0.60749(15) 0.55139(9) 0.0339 1.0000 Uani .
C111 C 1.0774(3) 0.6432(2) 0.65882(15) 0.0405 1.0000 Uani .
C121 C 1.0585(3) 0.7471(3) 0.65413(18) 0.0532 1.0000 Uani .
O17 O 0.75727(16) 0.56613(15) 0.50053(9) 0.0323 1.0000 Uani .
Mn1 Mn 0.79015(4) 0.50366(3) 0.57244(2) 0.0319 1.0000 Uani .
Mn2 Mn 0.81871(4) 0.68246(3) 0.49808(2) 0.0345 1.0000 Uani .
Mn3 Mn 0.72852(4) 0.49374(4) 0.43246(2) 0.0343 1.0000 Uani .
Mn4 Mn 1.0000 0.5000 0.5000 0.0261 1.0000 Uani S
H261 H 0.5241 0.3234 0.5555 0.0623 1.0000 Uiso R
H262 H 0.4435 0.3737 0.5011 0.0623 1.0000 Uiso R
H263 H 0.5167 0.2898 0.4885 0.0623 1.0000 Uiso R
H251 H 0.5566 0.6836 0.3046 0.0845 1.0000 Uiso R
H252 H 0.6357 0.7702 0.3237 0.0845 1.0000 Uiso R
H253 H 0.5278 0.7666 0.3447 0.0845 1.0000 Uiso R
H241 H 0.6800 0.8290 0.6221 0.1022 1.0000 Uiso R
H242 H 0.7105 0.7540 0.6752 0.1022 1.0000 Uiso R
H243 H 0.5992 0.7469 0.6276 0.1022 1.0000 Uiso R
H331 H 0.5729 0.3340 0.2890 0.0608 1.0000 Uiso R
H431 H 0.5211 0.1773 0.2876 0.0740 1.0000 Uiso R
H1131 H 0.9481 0.2612 0.5156 0.0454 1.0000 Uiso R
H1132 H 0.8756 0.1783 0.4811 0.0454 1.0000 Uiso R
H1231 H 0.8927 0.1716 0.5852 0.0708 1.0000 Uiso R
H1232 H 0.8464 0.2758 0.5844 0.0708 1.0000 Uiso R
H1233 H 0.7739 0.1929 0.5499 0.0708 1.0000 Uiso R
H321 H 0.8592 0.9680 0.4739 0.0752 1.0000 Uiso R
H421 H 0.8586 1.0496 0.3869 0.0875 1.0000 Uiso R
H521 H 0.8388 0.9683 0.2958 0.0875 1.0000 Uiso R
H621 H 0.8618 0.8054 0.2980 0.0875 1.0000 Uiso R
H1121 H 0.9667 0.6857 0.3199 0.0578 1.0000 Uiso R
H1122 H 0.9705 0.5888 0.3555 0.0578 1.0000 Uiso R
H1221 H 0.8573 0.5680 0.2613 0.0697 1.0000 Uiso R
H1222 H 0.7907 0.6547 0.2768 0.0697 1.0000 Uiso R
H1223 H 0.7945 0.5578 0.3124 0.0697 1.0000 Uiso R
H311 H 0.7904 0.3968 0.7399 0.0545 1.0000 Uiso R
H411 H 0.8624 0.4624 0.8335 0.0718 1.0000 Uiso R
H511 H 0.9730 0.5959 0.8408 0.0716 1.0000 Uiso R
H611 H 1.0396 0.6361 0.7599 0.0536 1.0000 Uiso R
H1111 H 1.1185 0.6295 0.6994 0.0481 1.0000 Uiso R
H1112 H 1.1170 0.6229 0.6300 0.0481 1.0000 Uiso R
H1211 H 1.1251 0.7817 0.6616 0.0772 1.0000 Uiso R
H1212 H 1.0187 0.7668 0.6829 0.0772 1.0000 Uiso R
H1213 H 1.0171 0.7602 0.6135 0.0772 1.0000 Uiso R
H531 H 0.5884 0.0798 0.3693 0.0831 1.0000 Uiso R
H631 H 0.7223 0.1377 0.4487 0.0508 1.0000 Uiso R

loop_
_atom_site_aniso_label
_atom_site_aniso_U_11
_atom_site_aniso_U_22
_atom_site_aniso_U_33
_atom_site_aniso_U_23
_atom_site_aniso_U_13
_atom_site_aniso_U_12
O16 0.0381(14) 0.0532(16) 0.0384(14) 0.0020(12) 0.0124(11) -0.0030(12)
O26 0.0376(13) 0.0403(14) 0.0364(13) 0.0024(11) 0.0153(11) -0.0068(11)
C16 0.0359(19) 0.036(2) 0.052(2) -0.0013(17) 0.0210(18) 0.0037(16)
C26 0.041(2) 0.061(3) 0.065(3) 0.013(2) 0.017(2) -0.0093(19)
O15 0.0557(16) 0.0440(15) 0.0466(15) 0.0102(13) 0.0235(13) 0.0088(13)
O25 0.0583(17) 0.0510(17) 0.0399(14) 0.0109(12) 0.0080(12) 0.0092(13)
C15 0.056(3) 0.060(3) 0.046(2) 0.020(2) 0.016(2) 0.013(2)
C25 0.100(4) 0.082(4) 0.072(3) 0.025(3) 0.001(3) 0.024(3)
O14 0.0543(15) 0.0395(15) 0.0416(14) 0.0021(11) 0.0300(12) 0.0027(12)
O24 0.0575(16) 0.0335(13) 0.0440(14) -0.0001(11) 0.0301(12) 0.0049(11)
C14 0.052(2) 0.044(2) 0.044(2) -0.0015(17) 0.0289(18) 0.0052(18)
C24 0.147(5) 0.056(3) 0.105(4) -0.002(3) 0.100(4) 0.012(3)
O13 0.0483(15) 0.0483(15) 0.0315(12) 0.0009(11) 0.0124(11) -0.0092(12)
C23 0.039(2) 0.052(2) 0.0370(19) -0.0113(17) 0.0181(16) -0.0070(17)
C33 0.046(2) 0.065(3) 0.039(2) -0.0140(18) 0.0215(17) -0.0071(19)
C43 0.046(2) 0.074(3) 0.053(2) -0.033(2) 0.0222(19) -0.018(2)
C53 0.055(3) 0.053(3) 0.058(3) -0.021(2) 0.017(2) -0.015(2)
C63 0.052(2) 0.040(2) 0.055(2) -0.0105(18) 0.0235(19) -0.0067(18)
C73 0.0380(19) 0.044(2) 0.0359(19) -0.0077(16) 0.0189(15) -0.0035(16)
C83 0.0390(19) 0.0329(19) 0.0363(18) -0.0053(15) 0.0202(15) -0.0037(15)
N93 0.0362(15) 0.0349(16) 0.0263(14) -0.0008(12) 0.0134(12) -0.0057(12)
O103 0.0377(13) 0.0315(12) 0.0283(11) 0.0005(9) 0.0117(10) -0.0051(10)
C113 0.047(2) 0.0330(19) 0.044(2) -0.0071(16) 0.0142(17) -0.0055(16)
C123 0.067(3) 0.042(2) 0.054(2) 0.0102(19) 0.021(2) -0.005(2)
O12 0.0601(16) 0.0270(13) 0.0476(14) 0.0049(11) 0.0305(12) 0.0004(11)
C22 0.056(2) 0.036(2) 0.059(2) 0.0087(18) 0.035(2) 0.0057(17)
C32 0.106(4) 0.034(2) 0.084(3) 0.008(2) 0.066(3) 0.010(2)
C42 0.124(4) 0.034(2) 0.110(4) 0.025(3) 0.080(4) 0.020(2)
C52 0.108(4) 0.049(3) 0.085(3) 0.034(3) 0.059(3) 0.023(3)
C62 0.076(3) 0.046(2) 0.059(2) 0.019(2) 0.039(2) 0.013(2)
C72 0.050(2) 0.039(2) 0.051(2) 0.0114(17) 0.0324(18) 0.0086(17)
C82 0.0425(19) 0.0324(18) 0.0414(19) 0.0050(16) 0.0226(16) 0.0017(15)
N92 0.0429(16) 0.0273(15) 0.0367(15) 0.0024(12) 0.0206(13) 0.0017(12)
O102 0.0460(14) 0.0261(12) 0.0342(12) 0.0008(10) 0.0212(10) -0.0004(10)
C112 0.061(2) 0.036(2) 0.0386(19) 0.0072(16) 0.0308(18) 0.0038(18)
C122 0.070(3) 0.054(3) 0.041(2) 0.0025(19) 0.025(2) -0.004(2)
O11 0.0497(14) 0.0363(13) 0.0293(12) 0.0041(10) 0.0146(11) -0.0099(11)
C21 0.0401(19) 0.0300(19) 0.0372(18) 0.0043(14) 0.0170(15) 0.0015(14)
C31 0.055(2) 0.037(2) 0.0371(19) 0.0076(16) 0.0178(17) 0.0010(17)
C41 0.070(3) 0.046(2) 0.038(2) 0.0090(18) 0.0208(18) 0.003(2)
C51 0.085(3) 0.051(2) 0.033(2) -0.0018(18) 0.021(2) -0.003(2)
C61 0.073(3) 0.042(2) 0.040(2) -0.0079(17) 0.021(2) -0.015(2)
C71 0.048(2) 0.0335(19) 0.0304(17) -0.0026(14) 0.0178(15) -0.0009(16)
C81 0.0422(19) 0.0307(18) 0.0349(18) -0.0049(14) 0.0186(15) -0.0015(15)
N91 0.0401(16) 0.0292(15) 0.0314(14) 0.0033(12) 0.0178(12) -0.0026(12)
O101 0.0431(13) 0.0335(13) 0.0313(12) 0.0045(10) 0.0209(10) -0.0043(10)
C111 0.048(2) 0.044(2) 0.0329(18) -0.0065(16) 0.0175(16) -0.0096(17)
C121 0.071(3) 0.041(2) 0.056(2) -0.0093(18) 0.031(2) -0.019(2)
O17 0.0369(12) 0.0329(12) 0.0319(11) 0.0021(10) 0.0173(10) 0.0003(10)
Mn1 0.0363(3) 0.0332(3) 0.0310(2) 0.0033(2) 0.0177(2) -0.0032(2)
Mn2 0.0449(3) 0.0284(3) 0.0381(3) 0.0034(2) 0.0250(2) 0.0040(2)
Mn3 0.0364(3) 0.0388(3) 0.0298(2) 0.0027(2) 0.0121(2) 0.0001(2)
Mn4 0.0320(3) 0.0245(3) 0.0261(3) 0.0001(3) 0.0155(3) -0.0017(3)

loop_
_atom_type_symbol
_atom_type_scat_dispersion_real
_atom_type_scat_dispersion_imag
_atom_type_scat_Cromer_Mann_a1
_atom_type_scat_Cromer_Mann_b1
_atom_type_scat_Cromer_Mann_a2
_atom_type_scat_Cromer_Mann_b2
_atom_type_scat_Cromer_Mann_a3
_atom_type_scat_Cromer_Mann_b3
_atom_type_scat_Cromer_Mann_a4
_atom_type_scat_Cromer_Mann_b4
_atom_type_scat_Cromer_Mann_c
_atom_type_scat_source
C 0.0033 0.0016 2.3100 20.8439 1.0200 10.2075 1.5886 0.5687 0.8650 51.6512 0.2156 'International Tables Vol C 4.2.6.8 and 6.1.1.4'
H 0.0000 0.0000 0.4930 10.5109 0.3229 26.1257 0.1402 3.1424 0.0408 57.7998 0.0030 'International Tables Vol C 4.2.6.8 and 6.1.1.4'
N 0.0061 0.0033 12.2126 0.0057 3.1322 9.8933 2.0125 28.9975 1.1663 0.5826 -11.5290 'International Tables Vol C 4.2.6.8 and 6.1.1.4'
O 0.0106 0.0060 3.0485 13.2771 2.2868 5.7011 1.5463 0.3239 0.8670 32.9089 0.2508 'International Tables Vol C 4.2.6.8 and 6.1.1.4'
Mn 0.3368 0.7283 11.2819 5.3409 7.3573 0.3432 3.0193 17.8674 2.2441 83.7543 1.0896 'International Tables Vol C 4.2.6.8 and 6.1.1.4'

loop_
_geom_angle_atom_site_label_1
_geom_angle_site_symmetry_1
_geom_angle_atom_site_label_2
_geom_angle_atom_site_label_3
_geom_angle_site_symmetry_3
_geom_angle
_geom_angle_publ_flag
C16 . O16 Mn3 . 123.1(2) yes
C16 . O26 Mn1 . 135.0(2) yes
O26 . C16 O16 . 125.2(3) yes
O26 . C16 C26 . 116.4(3) yes
O16 . C16 C26 . 118.3(3) yes
C16 . C26 H261 . 110.7 no
C16 . C26 H262 . 112.1 no
H261 . C26 H262 . 109.5 no
C16 . C26 H263 . 105.6 no
H261 . C26 H263 . 109.5 no
H262 . C26 H263 . 109.5 no
C15 . O15 Mn2 . 123.8(3) yes
C15 . O25 Mn3 . 132.7(3) yes
O25 . C15 O15 . 126.9(4) yes
O25 . C15 C25 . 115.3(4) yes
O15 . C15 C25 . 117.8(4) yes
C15 . C25 H251 . 109.1 no
C15 . C25 H252 . 106.0 no
H251 . C25 H252 . 109.5 no
C15 . C25 H253 . 113.2 no
H251 . C25 H253 . 109.5 no
H252 . C25 H253 . 109.5 no
C14 . O14 Mn1 . 125.4(2) yes
C14 . O24 Mn2 . 133.2(2) yes
O24 . C14 O14 . 125.6(3) yes
O24 . C14 C24 . 115.1(3) yes
O14 . C14 C24 . 119.4(3) yes
C14 . C24 H241 . 114.7 no
C14 . C24 H242 . 105.3 no
H241 . C24 H242 . 109.5 no
C14 . C24 H243 . 108.3 no
H241 . C24 H243 . 109.5 no
H242 . C24 H243 . 109.5 no
C23 . O13 Mn3 . 123.6(2) yes
O13 . C23 C33 . 118.2(3) yes
O13 . C23 C73 . 122.9(3) yes
C33 . C23 C73 . 118.9(4) yes
C23 . C33 C43 . 120.5(4) yes
C23 . C33 H331 . 116.2 no
C43 . C33 H331 . 123.3 no
C33 . C43 C53 . 121.1(4) yes
C33 . C43 H431 . 116.6 no
C53 . C43 H431 . 122.3 no
C43 . C53 C63 . 119.6(4) yes
C43 . C53 H531 . 118.2 no
C63 . C53 H531 . 122.1 no
C53 . C63 C73 . 121.9(4) yes
C53 . C63 H631 . 120.6 no
C73 . C63 H631 . 117.5 no
C63 . C73 C23 . 118.0(3) yes
C63 . C73 C83 . 120.0(3) yes
C23 . C73 C83 . 122.0(3) yes
C73 . C83 N93 . 118.7(3) yes
C73 . C83 C113 . 121.0(3) yes
N93 . C83 C113 . 120.3(3) yes
C83 . N93 O103 . 116.9(3) yes
C83 . N93 Mn3 . 128.4(2) yes
O103 . N93 Mn3 . 114.63(18) yes
N93 . O103 Mn1 . 97.13(15) yes
N93 . O103 Mn4 . 114.47(15) yes
Mn1 . O103 Mn4 . 110.71(9) yes
C83 . C113 C123 . 113.2(3) yes
C83 . C113 H1131 . 110.5 no
C123 . C113 H1131 . 105.4 no
C83 . C113 H1132 . 107.0 no
C123 . C113 H1132 . 111.3 no
H1131 . C113 H1132 . 109.5 no
C113 . C123 H1231 . 110.7 no
C113 . C123 H1232 . 111.8 no
H1231 . C123 H1232 . 109.5 no
C113 . C123 H1233 . 105.9 no
H1231 . C123 H1233 . 109.5 no
H1232 . C123 H1233 . 109.5 no
C22 . O12 Mn2 . 123.0(2) yes
O12 . C22 C32 . 118.0(3) yes
O12 . C22 C72 . 123.3(3) yes
C32 . C22 C72 . 118.7(3) yes
C22 . C32 C42 . 120.6(4) yes
C22 . C32 H321 . 116.5 no
C42 . C32 H321 . 122.4 no
C32 . C42 C52 . 121.4(4) yes
C32 . C42 H421 . 116.9 no
C52 . C42 H421 . 121.0 no
C42 . C52 C62 . 118.8(4) yes
C42 . C52 H521 . 118.5 no
C62 . C52 H521 . 122.6 no
C52 . C62 C72 . 122.1(4) yes
C52 . C62 H621 . 118.0 no
C72 . C62 H621 . 119.6 no
C22 . C72 C62 . 118.1(3) yes
C22 . C72 C82 . 122.1(3) yes
C62 . C72 C82 . 119.8(3) yes
C72 . C82 N92 . 119.4(3) yes
C72 . C82 C112 . 121.1(3) yes
N92 . C82 C112 . 119.5(3) yes
C82 . N92 O102 . 117.5(3) yes
C82 . N92 Mn2 . 127.9(2) yes
O102 . N92 Mn2 . 114.12(17) yes
N92 . O102 Mn3 . 99.59(16) yes
N92 . O102 Mn4 . 113.17(17) yes
Mn3 . O102 Mn4 . 110.17(9) yes
C82 . C112 C122 . 112.3(3) yes
C82 . C112 H1121 . 110.9 no
C122 . C112 H1121 . 111.0 no
C82 . C112 H1122 . 107.9 no
C122 . C112 H1122 . 105.0 no
H1121 . C112 H1122 . 109.5 no
C112 . C122 H1221 . 112.5 no
C112 . C122 H1222 . 104.9 no
H1221 . C122 H1222 . 109.5 no
C112 . C122 H1223 . 110.9 no
H1221 . C122 H1223 . 109.5 no
H1222 . C122 H1223 . 109.5 no
C21 . O11 Mn1 . 123.6(2) yes
O11 . C21 C31 . 117.6(3) yes
O11 . C21 C71 . 123.4(3) yes
C31 . C21 C71 . 119.0(3) yes
C21 . C31 C41 . 121.3(3) yes
C21 . C31 H311 . 118.8 no
C41 . C31 H311 . 119.9 no
C31 . C41 C51 . 120.1(3) yes
C31 . C41 H411 . 120.5 no
C51 . C41 H411 . 119.2 no
C41 . C51 C61 . 119.1(4) yes
C41 . C51 H511 . 121.5 no
C61 . C51 H511 . 118.6 no
C51 . C61 C71 . 122.1(4) yes
C51 . C61 H611 . 119.1 no
C71 . C61 H611 . 118.6 no
C21 . C71 C61 . 118.4(3) yes
C21 . C71 C81 . 122.7(3) yes
C61 . C71 C81 . 118.9(3) yes
C71 . C81 N91 . 118.5(3) yes
C71 . C81 C111 . 121.3(3) yes
N91 . C81 C111 . 120.2(3) yes
C81 . N91 O101 . 117.0(3) yes
C81 . N91 Mn1 . 128.7(2) yes
O101 . N91 Mn1 . 114.30(18) yes
N91 . O101 Mn2 . 101.64(16) yes
N91 . O101 Mn4 . 110.81(16) yes
Mn2 . O101 Mn4 . 108.87(9) yes
C81 . C111 C121 . 112.8(3) yes
C81 . C111 H1111 . 106.9 no
C121 . C111 H1111 . 107.9 no
C81 . C111 H1112 . 109.4 no
C121 . C111 H1112 . 110.2 no
H1111 . C111 H1112 . 109.5 no
C111 . C121 H1211 . 111.0 no
C111 . C121 H1212 . 109.9 no
H1211 . C121 H1212 . 109.5 no
C111 . C121 H1213 . 107.5 no
H1211 . C121 H1213 . 109.5 no
H1212 . C121 H1213 . 109.5 no
Mn1 . O17 Mn2 . 116.88(11) yes
Mn1 . O17 Mn3 . 117.08(12) yes
Mn2 . O17 Mn3 . 118.42(10) yes
O14 . Mn1 O103 . 164.26(8) yes
O14 . Mn1 N91 . 89.69(10) yes
O103 . Mn1 N91 . 79.12(9) yes
O14 . Mn1 O26 . 95.45(9) yes
O103 . Mn1 O26 . 96.87(8) yes
N91 . Mn1 O26 . 172.29(10) yes
O14 . Mn1 O17 . 88.83(9) yes
O103 . Mn1 O17 . 80.47(8) yes
N91 . Mn1 O17 . 91.27(10) yes
O26 . Mn1 O17 . 94.57(9) yes
O14 . Mn1 O11 . 92.24(9) yes
O103 . Mn1 O11 . 98.28(9) yes
N91 . Mn1 O11 . 87.68(10) yes
O26 . Mn1 O11 . 86.39(10) yes
O17 . Mn1 O11 . 178.50(10) yes
O15 . Mn2 O101 . 165.11(9) yes
O15 . Mn2 N92 . 87.14(10) yes
O101 . Mn2 N92 . 81.63(9) yes
O15 . Mn2 O24 . 94.59(10) yes
O101 . Mn2 O24 . 97.45(9) yes
N92 . Mn2 O24 . 174.84(11) yes
O15 . Mn2 O17 . 88.09(10) yes
O101 . Mn2 O17 . 82.34(8) yes
N92 . Mn2 O17 . 90.76(10) yes
O24 . Mn2 O17 . 94.15(9) yes
O15 . Mn2 O12 . 89.45(11) yes
O101 . Mn2 O12 . 99.63(9) yes
N92 . Mn2 O12 . 87.00(10) yes
O24 . Mn2 O12 . 88.15(10) yes
O17 . Mn2 O12 . 176.76(10) yes
O16 . Mn3 O102 . 165.86(8) yes
O16 . Mn3 N93 . 91.07(10) yes
O102 . Mn3 N93 . 79.28(9) yes
O16 . Mn3 O25 . 95.35(10) yes
O102 . Mn3 O25 . 95.45(10) yes
N93 . Mn3 O25 . 171.02(10) yes
O16 . Mn3 O17 . 89.17(9) yes
O102 . Mn3 O17 . 80.81(8) yes
N93 . Mn3 O17 . 91.22(10) yes
O25 . Mn3 O17 . 95.13(11) yes
O16 . Mn3 O13 . 89.09(10) yes
O102 . Mn3 O13 . 100.56(9) yes
N93 . Mn3 O13 . 86.88(11) yes
O25 . Mn3 O13 . 86.96(11) yes
O17 . Mn3 O13 . 177.40(10) yes
O101 . Mn4 O101 2_766 179.995 yes
O101 . Mn4 O102 2_766 89.94(8) yes
O101 2_766 Mn4 O102 2_766 90.06(8) yes
O101 . Mn4 O102 . 90.06(8) yes
O101 2_766 Mn4 O102 . 89.94(8) yes
O102 2_766 Mn4 O102 . 179.994 yes
O101 . Mn4 O103 . 90.51(8) yes
O101 2_766 Mn4 O103 . 89.49(8) yes
O102 2_766 Mn4 O103 . 89.20(8) yes
O102 . Mn4 O103 . 90.80(8) yes
O101 . Mn4 O103 2_766 89.49(8) yes
O101 2_766 Mn4 O103 2_766 90.51(8) yes
O102 2_766 Mn4 O103 2_766 90.80(8) yes
O102 . Mn4 O103 2_766 89.20(8) yes
O103 . Mn4 O103 2_766 179.994 yes

loop_
_geom_bond_atom_site_label_1
_geom_bond_atom_site_label_2
_geom_bond_distance
_geom_bond_publ_flag
O16 C16 1.257(4) yes
O16 Mn3 2.158(2) yes
O26 C16 1.274(4) yes
O26 Mn1 1.963(2) yes
C16 C26 1.497(5) yes
C26 H261 1.000 no
C26 H262 1.000 no
C26 H263 1.000 no
O15 C15 1.221(5) yes
O15 Mn2 2.158(3) yes
O25 C15 1.302(5) yes
O25 Mn3 1.941(3) yes
C15 C25 1.497(6) yes
C25 H251 1.000 no
C25 H252 1.000 no
C25 H253 1.000 no
O14 C14 1.242(4) yes
O14 Mn1 2.166(2) yes
O24 C14 1.291(4) yes
O24 Mn2 1.968(2) yes
C14 C24 1.485(5) yes
C24 H241 1.000 no
C24 H242 1.000 no
C24 H243 1.000 no
O13 C23 1.331(4) yes
O13 Mn3 1.856(2) yes
C23 C33 1.408(5) yes
C23 C73 1.414(5) yes
C33 C43 1.378(6) yes
C33 H331 1.000 no
C43 C53 1.374(6) yes
C43 H431 1.000 no
C53 C63 1.364(5) yes
C53 H531 1.000 no
C63 C73 1.416(5) yes
C63 H631 1.000 no
C73 C83 1.465(5) yes
C83 N93 1.293(4) yes
C83 C113 1.499(5) yes
N93 O103 1.391(3) yes
N93 Mn3 2.009(3) yes
O103 Mn1 2.402(2) yes
O103 Mn4 1.985(2) yes
C113 C123 1.521(5) yes
C113 H1131 1.000 no
C113 H1132 1.000 no
C123 H1231 1.000 no
C123 H1232 1.000 no
C123 H1233 1.000 no
O12 C22 1.328(4) yes
O12 Mn2 1.866(2) yes
C22 C32 1.423(5) yes
C22 C72 1.430(5) yes
C32 C42 1.365(6) yes
C32 H321 1.000 no
C42 C52 1.406(7) yes
C42 H421 1.000 no
C52 C62 1.376(6) yes
C52 H521 1.000 no
C62 C72 1.417(5) yes
C62 H621 1.000 no
C72 C82 1.453(5) yes
C82 N92 1.287(4) yes
C82 C112 1.512(4) yes
N92 O102 1.390(3) yes
N92 Mn2 2.013(3) yes
O102 Mn3 2.359(2) yes
O102 Mn4 2.012(2) yes
C112 C122 1.539(5) yes
C112 H1121 1.000 no
C112 H1122 1.000 no
C122 H1221 1.000 no
C122 H1222 1.000 no
C122 H1223 1.000 no
O11 C21 1.315(4) yes
O11 Mn1 1.860(2) yes
C21 C31 1.411(4) yes
C21 C71 1.410(5) yes
C31 C41 1.375(5) yes
C31 H311 1.000 no
C41 C51 1.397(5) yes
C41 H411 1.000 no
C51 C61 1.385(5) yes
C51 H511 1.000 no
C61 C71 1.401(5) yes
C61 H611 1.000 no
C71 C81 1.469(4) yes
C81 N91 1.289(4) yes
C81 C111 1.508(5) yes
N91 O101 1.391(3) yes
N91 Mn1 2.011(3) yes
O101 Mn2 2.285(2) yes
O101 Mn4 2.116(2) yes
C111 C121 1.529(5) yes
C111 H1111 1.000 no
C111 H1112 1.000 no
C121 H1211 1.000 no
C121 H1212 1.000 no
C121 H1213 1.000 no
O17 Mn1 1.878(2) yes
O17 Mn2 1.885(2) yes
O17 Mn3 1.878(2) yes
